data_4317811
loop_
_publ_author_name
'Matthew W. Peters'
'Eric J. Werner'
'Michael J. Scott'

_publ_section_title
;
 Enhanced Selectivity for Actinides over Lanthanides with CMPO Ligands
 Secured to a C3-Symmetric Triphenoxymethane Platform
;
_journal_name_full 'Inorganic Chemistry'
_journal_page_first 1707
_journal_page_last 1716
_journal_paper_doi 10.1021/ic011144x
_journal_volume 41
_journal_year 2002
_chemical_formula_sum 'C96 H124 N3 O9 P3'
_chemical_formula_weight 1556.89
_chemical_name_common
;
tris(3,5-di-tert-butyl-2-(2-(carbamoylmethylphosphineoxide)ethoxy)phen 
yl)methane
;
_chemical_name_systematic
;
   ?
;
_space_group_IT_number 14
_symmetry_cell_setting monoclinic
_symmetry_space_group_name_Hall '-P 2ybc'
_symmetry_space_group_name_H-M 'P 1 21/c 1'
_atom_sites_solution_hydrogens geom
_atom_sites_solution_primary direct
_atom_sites_solution_secondary difmap
_audit_creation_method SHELXL-97
_cell_angle_alpha 90.00
_cell_angle_beta 105.212(5)
_cell_angle_gamma 90.00
_cell_formula_units_Z 4
_cell_length_a 18.207(2)
_cell_length_b 22.309(3)
_cell_length_c 22.805(3)
_cell_measurement_temperature 173(2)
_cell_volume 8938(2)
_computing_cell_refinement 'Bruker SMART'
_computing_data_collection 'Bruker SMART'
_computing_data_reduction 'Bruker SHELXTL'
_computing_molecular_graphics 'Bruker SHELXTL'
_computing_publication_material 'Bruker SHELXTL'
_computing_structure_refinement 'SHELXL-97 (Sheldrick, 1997)'
_computing_structure_solution 'SHELXS-97 (Sheldrick, 1990)'
_diffrn_ambient_temperature 173(2)
_diffrn_measured_fraction_theta_full 0.998
_diffrn_measured_fraction_theta_max 0.998
_diffrn_measurement_device_type 'CCD area detector'
_diffrn_measurement_method 'phi and omega scans'
_diffrn_radiation_monochromator graphite
_diffrn_radiation_source 'fine-focus sealed tube'
_diffrn_radiation_type MoK\a
_diffrn_radiation_wavelength 0.71073
_diffrn_reflns_av_R_equivalents 0.0541
_diffrn_reflns_av_sigmaI/netI 0.0629
_diffrn_reflns_limit_h_max 21
_diffrn_reflns_limit_h_min -19
_diffrn_reflns_limit_k_max 26
_diffrn_reflns_limit_k_min -25
_diffrn_reflns_limit_l_max 26
_diffrn_reflns_limit_l_min -24
_diffrn_reflns_number 45472
_diffrn_reflns_theta_full 24.72
_diffrn_reflns_theta_max 24.72
_diffrn_reflns_theta_min 1.85
_exptl_absorpt_coefficient_mu 0.124
_exptl_absorpt_correction_T_max 1.0000
_exptl_absorpt_correction_T_min 0.8820
_exptl_absorpt_correction_type SADABS
_exptl_crystal_density_diffrn 1.157
_exptl_crystal_density_method 'not measured'
_exptl_crystal_F_000 3352
_refine_diff_density_max 0.391
_refine_diff_density_min -0.309
_refine_diff_density_rms 0.043
_refine_ls_extinction_method none
_refine_ls_goodness_of_fit_ref 1.089
_refine_ls_hydrogen_treatment mixed
_refine_ls_matrix_type full
_refine_ls_number_parameters 985
_refine_ls_number_reflns 15253
_refine_ls_number_restraints 0
_refine_ls_restrained_S_all 1.089
_refine_ls_R_factor_all 0.0849
_refine_ls_R_factor_gt 0.0544
_refine_ls_shift/su_max 0.001
_refine_ls_shift/su_mean 0.000
_refine_ls_structure_factor_coef Fsqd
_refine_ls_weighting_details 'calc w=1/[\s^2^(Fo^2^)+(0.0672P)^2^+0.0000P] where P=(Fo^2^+2Fc^2^)/3'
_refine_ls_weighting_scheme calc
_refine_ls_wR_factor_gt 0.1292
_refine_ls_wR_factor_ref 0.1450
_reflns_number_gt 10611
_reflns_number_total 15253
_reflns_threshold_expression >2sigma(I)
_cod_data_source_file ic011144x_2.cif
_cod_data_source_block 8_cmpo_ligand
_cod_original_cell_volume 8938.3(18)
_cod_database_code 4317811

loop_
_symmetry_equiv_pos_as_xyz
'x, y, z'
'-x, y+1/2, -z+1/2'
'-x, -y, -z'
'x, -y-1/2, z-1/2'

loop_
_atom_site_label
_atom_site_type_symbol
_atom_site_fract_x
_atom_site_fract_y
_atom_site_fract_z
_atom_site_U_iso_or_equiv
_atom_site_adp_type
_atom_site_occupancy
_atom_site_symmetry_multiplicity
_atom_site_calc_flag
_atom_site_refinement_flags
_atom_site_disorder_assembly
_atom_site_disorder_group
P1 P 0.73610(4) -0.25930(3) 0.28835(3) 0.03589(17) Uani 1 1 d . . .
P2 P 0.72423(4) -0.01669(4) 0.22736(3) 0.04340(19) Uani 1 1 d . . .
P3 P 0.49716(4) 0.16240(3) 0.07492(3) 0.03148(16) Uani 1 1 d . . .
N1 N 0.55024(11) -0.15429(11) 0.25394(10) 0.0384(5) Uani 1 1 d . . .
H1 H 0.5552(13) -0.1377(11) 0.2222(11) 0.027(7) Uiso 1 1 d . . .
N2 N 0.52127(11) -0.01732(10) 0.10381(10) 0.0335(5) Uani 1 1 d . . .
H2 H 0.5193(14) 0.0218(12) 0.0929(11) 0.037(7) Uiso 1 1 d . . .
N3 N 0.42265(13) 0.10969(10) 0.21047(9) 0.0332(5) Uani 1 1 d . . .
H3 H 0.3867(14) 0.1284(11) 0.2059(11) 0.025(7) Uiso 1 1 d . . .
O1 O 0.39880(8) -0.15925(7) 0.18419(7) 0.0302(4) Uani 1 1 d . . .
O2 O 0.31750(8) -0.04959(7) 0.06956(7) 0.0318(4) Uani 1 1 d . . .
O3 O 0.36468(9) -0.01974(7) 0.28399(7) 0.0327(4) Uani 1 1 d . . .
O4 O 0.60809(10) -0.20921(8) 0.33607(8) 0.0436(5) Uani 1 1 d . . .
O5 O 0.70390(10) -0.31916(8) 0.29526(9) 0.0484(5) Uani 1 1 d . . .
O6 O 0.58967(10) -0.09200(8) 0.16014(8) 0.0411(4) Uani 1 1 d . . .
O7 O 0.77032(11) -0.06863(10) 0.21684(9) 0.0653(6) Uani 1 1 d . . .
O8 O 0.54247(10) 0.10252(8) 0.20105(7) 0.0401(4) Uani 1 1 d . . .
O9 O 0.49768(9) 0.09875(7) 0.05565(8) 0.0383(4) Uani 1 1 d . . .
C1 C 0.27384(13) -0.07958(11) 0.17714(10) 0.0300(5) Uani 1 1 d . . .
H1A H 0.3292 -0.0694 0.1863 0.036 Uiso 1 1 calc R . .
C2 C 0.26434(13) -0.14210(11) 0.14789(10) 0.0294(5) Uani 1 1 d . . .
C3 C 0.32697(12) -0.17960(11) 0.15204(10) 0.0277(5) Uani 1 1 d . . .
C4 C 0.32019(13) -0.23408(11) 0.12040(10) 0.0323(6) Uani 1 1 d . . .
C5 C 0.38916(14) -0.27261(12) 0.11622(12) 0.0382(6) Uani 1 1 d . . .
C6 C 0.36444(19) -0.32754(16) 0.07473(17) 0.0728(10) Uani 1 1 d . . .
H6A H 0.4096 -0.3496 0.0712 0.109 Uiso 1 1 calc R . .
H6B H 0.3355 -0.3142 0.0343 0.109 Uiso 1 1 calc R . .
H6C H 0.3325 -0.3537 0.0922 0.109 Uiso 1 1 calc R . .
C7 C 0.43436(18) -0.29556(15) 0.17805(14) 0.0610(9) Uani 1 1 d . . .
H7A H 0.4718 -0.3252 0.1726 0.092 Uiso 1 1 calc R . .
H7B H 0.3996 -0.3143 0.1990 0.092 Uiso 1 1 calc R . .
H7C H 0.4608 -0.2620 0.2024 0.092 Uiso 1 1 calc R . .
C8 C 0.44144(17) -0.23570(14) 0.08802(14) 0.0557(8) Uani 1 1 d . . .
H8A H 0.4841 -0.2606 0.0838 0.084 Uiso 1 1 calc R . .
H8B H 0.4610 -0.2013 0.1142 0.084 Uiso 1 1 calc R . .
H8C H 0.4129 -0.2214 0.0479 0.084 Uiso 1 1 calc R . .
C9 C 0.24652(14) -0.25098(12) 0.08911(11) 0.0386(6) Uani 1 1 d . . .
H9A H 0.2400 -0.2886 0.0689 0.046 Uiso 1 1 calc R . .
C10 C 0.18196(14) -0.21640(12) 0.08563(11) 0.0373(6) Uani 1 1 d . . .
C11 C 0.10362(15) -0.23827(13) 0.04858(12) 0.0462(7) Uani 1 1 d . . .
C12 C 0.0923(2) -0.30403(19) 0.0618(2) 0.1086(17) Uani 1 1 d . . .
H12A H 0.0412 -0.3167 0.0392 0.163 Uiso 1 1 calc R . .
H12B H 0.0981 -0.3093 0.1055 0.163 Uiso 1 1 calc R . .
H12C H 0.1303 -0.3284 0.0492 0.163 Uiso 1 1 calc R . .
C13 C 0.09926(18) -0.23081(17) -0.01890(13) 0.0674(10) Uani 1 1 d . . .
H13A H 0.0496 -0.2449 -0.0433 0.101 Uiso 1 1 calc R . .
H13B H 0.1397 -0.2544 -0.0289 0.101 Uiso 1 1 calc R . .
H13C H 0.1056 -0.1884 -0.0277 0.101 Uiso 1 1 calc R . .
C14 C 0.03885(16) -0.20121(19) 0.06203(15) 0.0744(11) Uani 1 1 d . . .
H14A H -0.0101 -0.2160 0.0371 0.112 Uiso 1 1 calc R . .
H14B H 0.0450 -0.1590 0.0524 0.112 Uiso 1 1 calc R . .
H14C H 0.0403 -0.2050 0.1051 0.112 Uiso 1 1 calc R . .
C15 C 0.19306(13) -0.16059(12) 0.11403(10) 0.0344(6) Uani 1 1 d . . .
H15A H 0.1508 -0.1346 0.1101 0.041 Uiso 1 1 calc R . .
C16 C 0.23126(12) -0.03238(11) 0.13166(10) 0.0300(5) Uani 1 1 d . . .
C17 C 0.25327(12) -0.02041(11) 0.07858(10) 0.0297(5) Uani 1 1 d . . .
C18 C 0.21068(13) 0.01822(11) 0.03339(11) 0.0317(6) Uani 1 1 d . . .
C19 C 0.22601(14) 0.02568(12) -0.02992(11) 0.0375(6) Uani 1 1 d . . .
C20 C 0.16660(17) 0.06656(15) -0.07194(12) 0.0547(8) Uani 1 1 d . . .
H20A H 0.1773 0.0691 -0.1118 0.082 Uiso 1 1 calc R . .
H20B H 0.1691 0.1067 -0.0541 0.082 Uiso 1 1 calc R . .
H20C H 0.1156 0.0498 -0.0767 0.082 Uiso 1 1 calc R . .
C21 C 0.30439(15) 0.05415(14) -0.02510(12) 0.0470(7) Uani 1 1 d . . .
H21A H 0.3079 0.0660 -0.0656 0.070 Uiso 1 1 calc R . .
H21B H 0.3445 0.0250 -0.0078 0.070 Uiso 1 1 calc R . .
H21C H 0.3107 0.0896 0.0012 0.070 Uiso 1 1 calc R . .
C22 C 0.22103(15) -0.03588(13) -0.05998(12) 0.0444(7) Uani 1 1 d . . .
H22A H 0.2243 -0.0313 -0.1020 0.067 Uiso 1 1 calc R . .
H22B H 0.1725 -0.0548 -0.0599 0.067 Uiso 1 1 calc R . .
H22C H 0.2631 -0.0610 -0.0374 0.067 Uiso 1 1 calc R . .
C23 C 0.14967(13) 0.04739(12) 0.04675(11) 0.0351(6) Uani 1 1 d . . .
H23A H 0.1211 0.0746 0.0175 0.042 Uiso 1 1 calc R . .
C24 C 0.12791(13) 0.03928(11) 0.09998(11) 0.0317(6) Uani 1 1 d . . .
C25 C 0.06052(14) 0.07512(12) 0.11010(12) 0.0401(6) Uani 1 1 d . . .
C26 C 0.08036(16) 0.14223(12) 0.11239(13) 0.0484(7) Uani 1 1 d . . .
H26A H 0.1276 0.1492 0.1440 0.073 Uiso 1 1 calc R . .
H26B H 0.0390 0.1654 0.1216 0.073 Uiso 1 1 calc R . .
H26C H 0.0871 0.1548 0.0730 0.073 Uiso 1 1 calc R . .
C27 C -0.01015(14) 0.06375(14) 0.05709(15) 0.0585(9) Uani 1 1 d . . .
H27A H -0.0236 0.0212 0.0559 0.088 Uiso 1 1 calc R . .
H27B H 0.0009 0.0751 0.0188 0.088 Uiso 1 1 calc R . .
H27C H -0.0528 0.0878 0.0628 0.088 Uiso 1 1 calc R . .
C28 C 0.04186(19) 0.05799(16) 0.16948(16) 0.0682(10) Uani 1 1 d . . .
H28A H 0.0299 0.0151 0.1690 0.102 Uiso 1 1 calc R . .
H28B H -0.0021 0.0812 0.1738 0.102 Uiso 1 1 calc R . .
H28C H 0.0858 0.0666 0.2038 0.102 Uiso 1 1 calc R . .
C29 C 0.16858(13) -0.00188(11) 0.14148(11) 0.0319(6) Uani 1 1 d . . .
H29A H 0.1534 -0.0096 0.1776 0.038 Uiso 1 1 calc R . .
C30 C 0.25215(13) -0.07802(11) 0.23786(11) 0.0307(5) Uani 1 1 d . . .
C31 C 0.29820(13) -0.04862(11) 0.28891(11) 0.0324(6) Uani 1 1 d . . .
C32 C 0.28268(15) -0.05086(12) 0.34578(11) 0.0387(6) Uani 1 1 d . . .
C33 C 0.33915(19) -0.02765(14) 0.40473(12) 0.0527(8) Uani 1 1 d . . .
C34 C 0.41654(18) -0.06023(16) 0.41362(14) 0.0650(9) Uani 1 1 d . . .
H34A H 0.4528 -0.0449 0.4502 0.098 Uiso 1 1 calc R . .
H34B H 0.4363 -0.0530 0.3782 0.098 Uiso 1 1 calc R . .
H34C H 0.4094 -0.1034 0.4180 0.098 Uiso 1 1 calc R . .
C35 C 0.3505(2) 0.03969(15) 0.40237(15) 0.0745(11) Uani 1 1 d . . .
H35A H 0.3010 0.0599 0.3947 0.112 Uiso 1 1 calc R . .
H35B H 0.3743 0.0492 0.3697 0.112 Uiso 1 1 calc R . .
H35C H 0.3834 0.0534 0.4413 0.112 Uiso 1 1 calc R . .
C36 C 0.3114(2) -0.04158(18) 0.46150(14) 0.0783(11) Uani 1 1 d . . .
H36A H 0.2637 -0.0201 0.4590 0.117 Uiso 1 1 calc R . .
H36B H 0.3500 -0.0287 0.4979 0.117 Uiso 1 1 calc R . .
H36C H 0.3027 -0.0848 0.4637 0.117 Uiso 1 1 calc R . .
C37 C 0.21367(16) -0.07781(13) 0.34758(12) 0.0451(7) Uani 1 1 d . . .
H37A H 0.2007 -0.0784 0.3853 0.054 Uiso 1 1 calc R . .
C38 C 0.16352(15) -0.10351(12) 0.29789(12) 0.0400(6) Uani 1 1 d . . .
C39 C 0.08558(16) -0.12895(15) 0.29937(14) 0.0541(8) Uani 1 1 d . . .
C40 C 0.0764(2) -0.19355(17) 0.27360(17) 0.0762(11) Uani 1 1 d . . .
H40A H 0.0269 -0.2096 0.2753 0.114 Uiso 1 1 calc R . .
H40B H 0.1171 -0.2189 0.2979 0.114 Uiso 1 1 calc R . .
H40C H 0.0795 -0.1930 0.2313 0.114 Uiso 1 1 calc R . .
C41 C 0.02370(18) -0.0906(2) 0.2605(2) 0.0982(15) Uani 1 1 d . . .
H41A H 0.0281 -0.0496 0.2767 0.147 Uiso 1 1 calc R . .
H41B H -0.0261 -0.1071 0.2608 0.147 Uiso 1 1 calc R . .
H41C H 0.0287 -0.0899 0.2188 0.147 Uiso 1 1 calc R . .
C42 C 0.0768(2) -0.1334(2) 0.36433(17) 0.0895(13) Uani 1 1 d . . .
H42A H 0.0754 -0.0930 0.3809 0.134 Uiso 1 1 calc R . .
H42B H 0.1201 -0.1555 0.3898 0.134 Uiso 1 1 calc R . .
H42C H 0.0295 -0.1545 0.3638 0.134 Uiso 1 1 calc R . .
C43 C 0.18580(14) -0.10487(12) 0.24400(11) 0.0354(6) Uani 1 1 d . . .
H43A H 0.1542 -0.1251 0.2099 0.043 Uiso 1 1 calc R . .
C44 C 0.41435(13) -0.16508(12) 0.24908(10) 0.0323(6) Uani 1 1 d . . .
H44A H 0.4193 -0.2079 0.2609 0.039 Uiso 1 1 calc R . .
H44B H 0.3725 -0.1473 0.2636 0.039 Uiso 1 1 calc R . .
C45 C 0.48824(13) -0.13228(12) 0.27653(11) 0.0362(6) Uani 1 1 d . . .
H45A H 0.4810 -0.0890 0.2672 0.043 Uiso 1 1 calc R . .
H45B H 0.5017 -0.1369 0.3213 0.043 Uiso 1 1 calc R . .
C46 C 0.60578(13) -0.18987(11) 0.28535(11) 0.0327(6) Uani 1 1 d . . .
C47 C 0.66624(13) -0.20470(12) 0.25235(11) 0.0370(6) Uani 1 1 d . . .
H47A H 0.6931 -0.1672 0.2475 0.044 Uiso 1 1 calc R . .
H47B H 0.6403 -0.2194 0.2112 0.044 Uiso 1 1 calc R . .
C48 C 0.79822(14) -0.26281(13) 0.23793(11) 0.0394(6) Uani 1 1 d . . .
C49 C 0.82098(16) -0.31954(15) 0.22458(13) 0.0516(8) Uani 1 1 d . . .
H49A H 0.8041 -0.3539 0.2419 0.062 Uiso 1 1 calc R . .
C50 C 0.86826(19) -0.32623(18) 0.18606(15) 0.0668(10) Uani 1 1 d . . .
H50A H 0.8843 -0.3650 0.1776 0.080 Uiso 1 1 calc R . .
C51 C 0.89172(18) -0.2763(2) 0.16022(15) 0.0695(10) Uani 1 1 d . . .
H51A H 0.9237 -0.2809 0.1336 0.083 Uiso 1 1 calc R . .
C52 C 0.86924(16) -0.21970(17) 0.17265(13) 0.0587(9) Uani 1 1 d . . .
H52A H 0.8859 -0.1855 0.1548 0.070 Uiso 1 1 calc R . .
C53 C 0.82207(14) -0.21275(14) 0.21144(12) 0.0443(7) Uani 1 1 d . . .
H53A H 0.8062 -0.1738 0.2198 0.053 Uiso 1 1 calc R . .
C54 C 0.79104(13) -0.23051(12) 0.36074(11) 0.0373(6) Uani 1 1 d . . .
C55 C 0.85194(14) -0.19159(13) 0.36709(12) 0.0422(7) Uani 1 1 d . . .
H55A H 0.8673 -0.1791 0.3323 0.051 Uiso 1 1 calc R . .
C56 C 0.89065(16) -0.17069(15) 0.42430(13) 0.0555(8) Uani 1 1 d . . .
H56A H 0.9321 -0.1438 0.4284 0.067 Uiso 1 1 calc R . .
C57 C 0.86915(17) -0.18878(18) 0.47504(14) 0.0642(10) Uani 1 1 d . . .
H57A H 0.8950 -0.1737 0.5139 0.077 Uiso 1 1 calc R . .
C58 C 0.81065(17) -0.22837(17) 0.46936(13) 0.0624(9) Uani 1 1 d . . .
H58A H 0.7969 -0.2417 0.5046 0.075 Uiso 1 1 calc R . .
C59 C 0.77122(16) -0.24926(15) 0.41288(13) 0.0519(8) Uani 1 1 d . . .
H59A H 0.7303 -0.2766 0.4095 0.062 Uiso 1 1 calc R . .
C60 C 0.38829(12) -0.02179(12) 0.10080(11) 0.0319(6) Uani 1 1 d . . .
H60A H 0.3975 -0.0273 0.1452 0.038 Uiso 1 1 calc R . .
H60B H 0.3864 0.0217 0.0920 0.038 Uiso 1 1 calc R . .
C61 C 0.45170(13) -0.05083(12) 0.07908(12) 0.0348(6) Uani 1 1 d . . .
H61A H 0.4585 -0.0930 0.0930 0.042 Uiso 1 1 calc R . .
H61B H 0.4389 -0.0505 0.0341 0.042 Uiso 1 1 calc R . .
C62 C 0.58279(13) -0.03931(11) 0.14288(10) 0.0305(6) Uani 1 1 d . . .
C63 C 0.64670(13) 0.00555(11) 0.16379(11) 0.0328(6) Uani 1 1 d . . .
H63A H 0.6247 0.0432 0.1748 0.039 Uiso 1 1 calc R . .
H63B H 0.6679 0.0146 0.1290 0.039 Uiso 1 1 calc R . .
C64 C 0.78029(15) 0.05058(15) 0.24366(12) 0.0491(8) Uani 1 1 d . . .
C65 C 0.85797(18) 0.0459(2) 0.24938(17) 0.0905(14) Uani 1 1 d . . .
H65A H 0.8791 0.0081 0.2438 0.109 Uiso 1 1 calc R . .
C66 C 0.9041(3) 0.0946(3) 0.2628(2) 0.121(2) Uani 1 1 d . . .
H66A H 0.9573 0.0904 0.2675 0.145 Uiso 1 1 calc R . .
C67 C 0.8747(3) 0.1498(3) 0.26976(19) 0.1120(19) Uani 1 1 d . . .
H67A H 0.9073 0.1837 0.2785 0.134 Uiso 1 1 calc R . .
C68 C 0.7964(3) 0.1567(2) 0.26395(18) 0.0963(14) Uani 1 1 d . . .
H68A H 0.7756 0.1948 0.2689 0.116 Uiso 1 1 calc R . .
C69 C 0.75011(19) 0.10623(16) 0.25080(15) 0.0652(9) Uani 1 1 d . . .
H69A H 0.6970 0.1100 0.2467 0.078 Uiso 1 1 calc R . .
C70 C 0.68740(15) -0.02824(12) 0.29256(11) 0.0393(6) Uani 1 1 d . . .
C71 C 0.72313(19) -0.07134(14) 0.33456(13) 0.0573(8) Uani 1 1 d . . .
H71A H 0.7651 -0.0930 0.3278 0.069 Uiso 1 1 calc R . .
C72 C 0.6988(2) -0.08305(15) 0.38556(14) 0.0668(10) Uani 1 1 d . . .
H72A H 0.7237 -0.1128 0.4136 0.080 Uiso 1 1 calc R . .
C73 C 0.63847(19) -0.05182(14) 0.39597(13) 0.0562(8) Uani 1 1 d . . .
H73A H 0.6212 -0.0603 0.4309 0.067 Uiso 1 1 calc R . .
C74 C 0.60298(17) -0.00818(14) 0.35559(12) 0.0505(7) Uani 1 1 d . . .
H74A H 0.5616 0.0138 0.3630 0.061 Uiso 1 1 calc R . .
C75 C 0.62747(15) 0.00370(13) 0.30421(12) 0.0429(7) Uani 1 1 d . . .
H75A H 0.6030 0.0340 0.2767 0.051 Uiso 1 1 calc R . .
C76 C 0.35211(14) 0.03613(11) 0.25133(11) 0.0343(6) Uani 1 1 d . . .
H76A H 0.3231 0.0641 0.2705 0.041 Uiso 1 1 calc R . .
H76B H 0.3231 0.0294 0.2086 0.041 Uiso 1 1 calc R . .
C77 C 0.42992(14) 0.06135(11) 0.25403(11) 0.0350(6) Uani 1 1 d . . .
H77A H 0.4538 0.0765 0.2955 0.042 Uiso 1 1 calc R . .
H77B H 0.4629 0.0294 0.2446 0.042 Uiso 1 1 calc R . .
C78 C 0.47897(14) 0.12572(11) 0.18678(10) 0.0318(6) Uani 1 1 d . . .
C79 C 0.45920(16) 0.17493(13) 0.13984(12) 0.0439(7) Uani 1 1 d . . .
H79A H 0.4791 0.2134 0.1592 0.053 Uiso 1 1 calc R . .
H79B H 0.4031 0.1784 0.1255 0.053 Uiso 1 1 calc R . .
C80 C 0.59061(14) 0.19514(11) 0.09138(10) 0.0343(6) Uani 1 1 d . . .
C81 C 0.60742(18) 0.25116(14) 0.11850(13) 0.0553(8) Uani 1 1 d . . .
H81A H 0.5693 0.2726 0.1313 0.066 Uiso 1 1 calc R . .
C82 C 0.67877(19) 0.27575(16) 0.12692(15) 0.0668(10) Uani 1 1 d . . .
H82A H 0.6899 0.3137 0.1462 0.080 Uiso 1 1 calc R . .
C83 C 0.73333(19) 0.24582(17) 0.10775(16) 0.0684(10) Uani 1 1 d . . .
H83A H 0.7823 0.2631 0.1133 0.082 Uiso 1 1 calc R . .
C84 C 0.71779(18) 0.19054(16) 0.08038(18) 0.0721(10) Uani 1 1 d . . .
H84A H 0.7560 0.1698 0.0670 0.087 Uiso 1 1 calc R . .
C85 C 0.64641(15) 0.16523(14) 0.07241(14) 0.0521(8) Uani 1 1 d . . .
H85A H 0.6359 0.1270 0.0537 0.062 Uiso 1 1 calc R . .
C86 C 0.43572(14) 0.20742(11) 0.01647(11) 0.0338(6) Uani 1 1 d . . .
C87 C 0.41501(17) 0.26589(12) 0.02575(12) 0.0465(7) Uani 1 1 d . . .
H87A H 0.4353 0.2848 0.0639 0.056 Uiso 1 1 calc R . .
C88 C 0.36465(18) 0.29657(15) -0.02065(14) 0.0586(8) Uani 1 1 d . . .
H88A H 0.3513 0.3368 -0.0145 0.070 Uiso 1 1 calc R . .
C89 C 0.33380(17) 0.26881(16) -0.07588(13) 0.0544(8) Uani 1 1 d . . .
H89A H 0.2993 0.2900 -0.1076 0.065 Uiso 1 1 calc R . .
C90 C 0.35294(16) 0.21091(15) -0.08472(12) 0.0491(8) Uani 1 1 d . . .
H90A H 0.3305 0.1915 -0.1222 0.059 Uiso 1 1 calc R . .
C91 C 0.40492(14) 0.18035(13) -0.03932(11) 0.0379(6) Uani 1 1 d . . .
H91A H 0.4195 0.1407 -0.0464 0.046 Uiso 1 1 calc R . .

loop_
_atom_site_aniso_label
_atom_site_aniso_U_11
_atom_site_aniso_U_22
_atom_site_aniso_U_33
_atom_site_aniso_U_23
_atom_site_aniso_U_13
_atom_site_aniso_U_12
P1 0.0285(3) 0.0365(4) 0.0423(4) 0.0054(3) 0.0086(3) 0.0002(3)
P2 0.0336(4) 0.0507(5) 0.0430(4) -0.0075(3) 0.0051(3) 0.0098(3)
P3 0.0354(3) 0.0294(4) 0.0307(3) 0.0035(3) 0.0106(3) 0.0015(3)
N1 0.0276(11) 0.0551(16) 0.0314(12) 0.0117(11) 0.0057(9) 0.0058(11)
N2 0.0275(11) 0.0272(13) 0.0457(13) 0.0019(10) 0.0095(9) -0.0005(10)
N3 0.0315(12) 0.0296(13) 0.0400(13) 0.0069(10) 0.0118(10) 0.0042(11)
O1 0.0254(8) 0.0379(10) 0.0275(9) 0.0022(7) 0.0073(7) 0.0003(8)
O2 0.0242(8) 0.0362(10) 0.0372(9) -0.0027(7) 0.0116(7) 0.0005(7)
O3 0.0363(9) 0.0286(10) 0.0351(9) 0.0047(7) 0.0128(7) 0.0011(8)
O4 0.0425(10) 0.0481(12) 0.0424(11) 0.0161(9) 0.0150(8) 0.0059(9)
O5 0.0415(10) 0.0355(11) 0.0686(13) 0.0056(9) 0.0154(9) -0.0042(9)
O6 0.0484(11) 0.0312(11) 0.0440(11) 0.0061(8) 0.0126(9) 0.0019(9)
O7 0.0536(12) 0.0744(16) 0.0631(13) -0.0125(11) 0.0068(10) 0.0336(12)
O8 0.0397(10) 0.0432(11) 0.0411(10) 0.0087(8) 0.0170(8) 0.0112(9)
O9 0.0439(10) 0.0285(10) 0.0429(10) 0.0011(8) 0.0124(8) -0.0012(8)
C1 0.0259(12) 0.0353(15) 0.0318(13) 0.0021(11) 0.0127(10) 0.0013(11)
C2 0.0296(12) 0.0344(14) 0.0253(12) 0.0052(10) 0.0092(10) -0.0016(11)
C3 0.0266(12) 0.0296(14) 0.0270(12) 0.0053(10) 0.0072(10) -0.0008(11)
C4 0.0344(13) 0.0323(14) 0.0312(13) 0.0042(11) 0.0104(11) -0.0003(12)
C5 0.0409(14) 0.0335(15) 0.0402(15) -0.0006(11) 0.0108(12) 0.0057(12)
C6 0.065(2) 0.056(2) 0.095(3) -0.0290(19) 0.0143(19) 0.0058(18)
C7 0.067(2) 0.055(2) 0.062(2) 0.0128(16) 0.0184(16) 0.0258(17)
C8 0.0582(18) 0.055(2) 0.065(2) 0.0042(15) 0.0358(16) 0.0113(16)
C9 0.0437(15) 0.0320(15) 0.0383(14) -0.0021(11) 0.0077(12) -0.0061(12)
C10 0.0342(14) 0.0432(17) 0.0323(14) 0.0062(12) 0.0047(11) -0.0049(13)
C11 0.0376(15) 0.0501(18) 0.0441(16) 0.0018(13) -0.0013(12) -0.0092(14)
C12 0.064(2) 0.080(3) 0.147(4) 0.042(3) -0.035(2) -0.038(2)
C13 0.0502(18) 0.092(3) 0.0484(19) -0.0116(17) -0.0076(15) 0.0035(19)
C14 0.0313(15) 0.124(3) 0.064(2) -0.022(2) 0.0064(15) -0.0145(19)
C15 0.0285(13) 0.0411(16) 0.0344(14) 0.0045(12) 0.0097(11) 0.0016(12)
C16 0.0240(12) 0.0312(14) 0.0349(13) 0.0018(11) 0.0081(10) -0.0002(11)
C17 0.0243(12) 0.0311(14) 0.0353(13) -0.0010(11) 0.0108(10) 0.0007(11)
C18 0.0294(12) 0.0334(14) 0.0330(13) 0.0018(11) 0.0094(10) -0.0026(11)
C19 0.0353(14) 0.0443(17) 0.0338(14) 0.0065(12) 0.0109(11) 0.0024(12)
C20 0.0567(18) 0.069(2) 0.0384(16) 0.0156(15) 0.0127(14) 0.0065(17)
C21 0.0486(16) 0.0564(19) 0.0387(15) -0.0011(13) 0.0164(13) -0.0167(15)
C22 0.0381(14) 0.0583(19) 0.0394(15) -0.0065(13) 0.0148(12) -0.0120(14)
C23 0.0299(13) 0.0364(15) 0.0383(14) 0.0062(11) 0.0075(11) 0.0016(12)
C24 0.0255(12) 0.0301(14) 0.0397(14) -0.0003(11) 0.0090(11) -0.0010(11)
C25 0.0327(13) 0.0340(15) 0.0575(17) 0.0009(13) 0.0187(13) 0.0024(12)
C26 0.0458(16) 0.0377(17) 0.0591(18) -0.0069(14) 0.0094(14) 0.0051(14)
C27 0.0278(14) 0.0486(19) 0.094(2) -0.0066(17) 0.0078(15) 0.0000(14)
C28 0.070(2) 0.064(2) 0.090(3) 0.0184(19) 0.056(2) 0.0277(18)
C29 0.0297(12) 0.0337(15) 0.0344(14) -0.0002(11) 0.0120(11) -0.0007(11)
C30 0.0301(13) 0.0298(14) 0.0336(13) 0.0028(11) 0.0110(11) 0.0062(11)
C31 0.0326(13) 0.0276(14) 0.0408(14) 0.0068(11) 0.0163(11) 0.0056(11)
C32 0.0491(16) 0.0344(15) 0.0374(15) 0.0024(11) 0.0199(12) 0.0022(13)
C33 0.079(2) 0.0484(19) 0.0342(15) -0.0060(13) 0.0206(15) -0.0121(17)
C34 0.070(2) 0.076(2) 0.0416(18) 0.0004(16) 0.0006(15) -0.0094(19)
C35 0.116(3) 0.058(2) 0.056(2) -0.0176(17) 0.033(2) -0.020(2)
C36 0.110(3) 0.089(3) 0.0411(19) -0.0082(17) 0.0304(19) -0.022(2)
C37 0.0585(18) 0.0451(17) 0.0408(16) 0.0071(13) 0.0292(14) 0.0044(14)
C38 0.0401(14) 0.0389(16) 0.0454(16) 0.0094(12) 0.0192(13) 0.0047(13)
C39 0.0447(16) 0.064(2) 0.0608(19) 0.0173(16) 0.0270(15) -0.0010(16)
C40 0.062(2) 0.078(3) 0.091(3) 0.011(2) 0.0235(19) -0.018(2)
C41 0.0425(19) 0.117(4) 0.142(4) 0.065(3) 0.037(2) 0.011(2)
C42 0.073(2) 0.122(4) 0.091(3) 0.016(2) 0.052(2) -0.021(2)
C43 0.0332(13) 0.0366(15) 0.0389(14) 0.0059(11) 0.0136(11) -0.0007(12)
C44 0.0325(13) 0.0385(15) 0.0265(13) 0.0036(11) 0.0086(10) 0.0044(12)
C45 0.0298(13) 0.0430(16) 0.0333(14) 0.0009(11) 0.0041(11) 0.0036(12)
C46 0.0264(12) 0.0331(14) 0.0360(14) 0.0011(11) 0.0034(11) -0.0046(11)
C47 0.0275(13) 0.0463(17) 0.0363(14) 0.0065(12) 0.0070(11) -0.0002(12)
C48 0.0295(13) 0.0512(18) 0.0349(14) 0.0009(12) 0.0037(11) 0.0029(13)
C49 0.0461(16) 0.058(2) 0.0491(17) 0.0011(14) 0.0097(14) 0.0120(15)
C50 0.065(2) 0.080(3) 0.057(2) 0.0001(18) 0.0190(17) 0.026(2)
C51 0.0514(19) 0.112(3) 0.0491(19) 0.006(2) 0.0201(16) 0.021(2)
C52 0.0407(16) 0.087(3) 0.0486(18) 0.0124(17) 0.0121(14) 0.0037(17)
C53 0.0324(14) 0.0576(19) 0.0417(16) 0.0046(14) 0.0075(12) -0.0004(14)
C54 0.0276(13) 0.0425(16) 0.0409(15) 0.0104(12) 0.0074(11) 0.0117(12)
C55 0.0340(14) 0.0480(18) 0.0442(16) 0.0004(13) 0.0092(12) 0.0041(13)
C56 0.0377(15) 0.070(2) 0.0541(19) -0.0103(16) 0.0041(14) -0.0005(15)
C57 0.0400(17) 0.103(3) 0.0445(18) -0.0073(18) 0.0027(14) 0.0141(19)
C58 0.0451(18) 0.104(3) 0.0375(17) 0.0151(17) 0.0088(14) 0.0158(19)
C59 0.0373(15) 0.071(2) 0.0466(17) 0.0172(15) 0.0097(13) 0.0049(15)
C60 0.0252(12) 0.0383(15) 0.0341(13) -0.0029(11) 0.0112(10) -0.0032(11)
C61 0.0288(13) 0.0328(15) 0.0452(15) -0.0034(11) 0.0136(11) 0.0000(11)
C62 0.0332(13) 0.0339(15) 0.0283(13) -0.0022(11) 0.0150(11) 0.0023(12)
C63 0.0321(13) 0.0337(15) 0.0333(13) -0.0041(11) 0.0100(11) 0.0019(11)
C64 0.0367(15) 0.071(2) 0.0386(16) -0.0087(14) 0.0086(12) -0.0095(15)
C65 0.0417(19) 0.149(4) 0.083(3) -0.058(3) 0.0209(18) -0.024(2)
C66 0.073(3) 0.205(6) 0.098(3) -0.075(4) 0.045(3) -0.070(4)
C67 0.108(4) 0.156(5) 0.070(3) -0.018(3) 0.021(3) -0.092(4)
C68 0.111(3) 0.080(3) 0.081(3) 0.004(2) -0.004(2) -0.044(3)
C69 0.058(2) 0.055(2) 0.073(2) 0.0040(17) 0.0016(17) -0.0178(18)
C70 0.0412(15) 0.0335(15) 0.0366(14) -0.0029(11) -0.0014(12) 0.0022(13)
C71 0.074(2) 0.0451(19) 0.0429(18) -0.0032(14) -0.0013(15) 0.0216(17)
C72 0.103(3) 0.045(2) 0.0390(18) 0.0074(14) -0.0049(18) 0.016(2)
C73 0.082(2) 0.0472(19) 0.0351(16) 0.0006(13) 0.0069(15) -0.0074(18)
C74 0.0539(17) 0.057(2) 0.0407(16) 0.0052(14) 0.0121(14) 0.0038(16)
C75 0.0442(15) 0.0443(17) 0.0379(15) 0.0082(12) 0.0070(12) 0.0058(13)
C76 0.0383(14) 0.0285(14) 0.0381(14) 0.0049(11) 0.0137(11) 0.0036(12)
C77 0.0383(14) 0.0299(14) 0.0365(14) 0.0036(11) 0.0093(11) -0.0020(12)
C78 0.0391(14) 0.0292(14) 0.0281(13) -0.0014(10) 0.0109(11) 0.0042(12)
C79 0.0492(16) 0.0444(17) 0.0447(16) 0.0120(13) 0.0238(13) 0.0119(14)
C80 0.0400(14) 0.0327(15) 0.0290(13) 0.0035(11) 0.0069(11) 0.0009(12)
C81 0.0579(19) 0.052(2) 0.0582(19) -0.0205(15) 0.0188(15) -0.0079(16)
C82 0.064(2) 0.060(2) 0.073(2) -0.0213(18) 0.0132(18) -0.0232(19)
C83 0.0456(18) 0.066(2) 0.089(3) -0.002(2) 0.0094(18) -0.0192(18)
C84 0.0448(18) 0.060(2) 0.116(3) -0.012(2) 0.0289(19) -0.0025(17)
C85 0.0397(16) 0.0394(17) 0.078(2) -0.0091(15) 0.0177(15) -0.0021(14)
C86 0.0348(13) 0.0349(15) 0.0328(14) 0.0041(11) 0.0110(11) -0.0030(12)
C87 0.0635(18) 0.0364(16) 0.0362(15) 0.0046(12) 0.0071(13) 0.0076(15)
C88 0.070(2) 0.051(2) 0.054(2) 0.0170(15) 0.0143(16) 0.0202(17)
C89 0.0498(17) 0.071(2) 0.0397(17) 0.0211(15) 0.0065(14) 0.0118(17)
C90 0.0461(16) 0.065(2) 0.0327(15) 0.0060(14) 0.0049(13) -0.0054(16)
C91 0.0370(14) 0.0428(16) 0.0355(14) 0.0014(12) 0.0122(12) -0.0050(13)

loop_
_atom_type_symbol
_atom_type_description
_atom_type_scat_dispersion_real
_atom_type_scat_dispersion_imag
_atom_type_scat_source
C C 0.0033 0.0016 'International Tables Vol C Tables 4.2.6.8 and 6.1.1.4'
H H 0.0000 0.0000 'International Tables Vol C Tables 4.2.6.8 and 6.1.1.4'
N N 0.0061 0.0033 'International Tables Vol C Tables 4.2.6.8 and 6.1.1.4'
O O 0.0106 0.0060 'International Tables Vol C Tables 4.2.6.8 and 6.1.1.4'
P P 0.1023 0.0942 'International Tables Vol C Tables 4.2.6.8 and 6.1.1.4'

loop_
_geom_angle_atom_site_label_1
_geom_angle_atom_site_label_2
_geom_angle_atom_site_label_3
_geom_angle
_geom_angle_site_symmetry_1
_geom_angle_site_symmetry_3
_geom_angle_publ_flag
O5 P1 C47 114.01(11) . . ?
O5 P1 C54 111.23(12) . . ?
C47 P1 C54 109.39(12) . . ?
O5 P1 C48 110.98(12) . . ?
C47 P1 C48 102.94(12) . . ?
C54 P1 C48 107.84(11) . . ?
O7 P2 C64 111.72(14) . . ?
O7 P2 C70 111.69(13) . . ?
C64 P2 C70 105.22(12) . . ?
O7 P2 C63 116.08(12) . . ?
C64 P2 C63 102.60(13) . . ?
C70 P2 C63 108.63(11) . . ?
O9 P3 C80 111.74(11) . . ?
O9 P3 C86 111.35(11) . . ?
C80 P3 C86 107.30(11) . . ?
O9 P3 C79 114.96(12) . . ?
C80 P3 C79 108.04(13) . . ?
C86 P3 C79 102.85(12) . . ?
C46 N1 C45 124.3(2) . . ?
C62 N2 C61 124.5(2) . . ?
C78 N3 C77 122.6(2) . . ?
C3 O1 C44 114.53(17) . . ?
C17 O2 C60 113.65(17) . . ?
C31 O3 C76 114.59(17) . . ?
C2 C1 C30 112.67(19) . . ?
C2 C1 C16 110.46(19) . . ?
C30 C1 C16 112.90(19) . . ?
C15 C2 C3 119.2(2) . . ?
C15 C2 C1 119.6(2) . . ?
C3 C2 C1 121.2(2) . . ?
O1 C3 C2 118.4(2) . . ?
O1 C3 C4 119.7(2) . . ?
C2 C3 C4 121.6(2) . . ?
C9 C4 C3 116.1(2) . . ?
C9 C4 C5 120.4(2) . . ?
C3 C4 C5 123.4(2) . . ?
C7 C5 C8 109.1(2) . . ?
C7 C5 C6 107.5(3) . . ?
C8 C5 C6 106.6(2) . . ?
C7 C5 C4 112.4(2) . . ?
C8 C5 C4 109.5(2) . . ?
C6 C5 C4 111.7(2) . . ?
C10 C9 C4 124.3(2) . . ?
C9 C10 C15 116.9(2) . . ?
C9 C10 C11 120.3(2) . . ?
C15 C10 C11 122.7(2) . . ?
C12 C11 C13 109.3(3) . . ?
C12 C11 C10 110.6(2) . . ?
C13 C11 C10 108.4(2) . . ?
C12 C11 C14 109.2(3) . . ?
C13 C11 C14 107.6(2) . . ?
C10 C11 C14 111.8(2) . . ?
C2 C15 C10 121.6(2) . . ?
C29 C16 C17 118.6(2) . . ?
C29 C16 C1 121.0(2) . . ?
C17 C16 C1 120.5(2) . . ?
C16 C17 O2 118.6(2) . . ?
C16 C17 C18 121.5(2) . . ?
O2 C17 C18 119.8(2) . . ?
C23 C18 C17 116.4(2) . . ?
C23 C18 C19 120.3(2) . . ?
C17 C18 C19 123.2(2) . . ?
C22 C19 C21 110.4(2) . . ?
C22 C19 C20 107.7(2) . . ?
C21 C19 C20 106.6(2) . . ?
C22 C19 C18 108.5(2) . . ?
C21 C19 C18 111.6(2) . . ?
C20 C19 C18 112.0(2) . . ?
C24 C23 C18 124.1(2) . . ?
C23 C24 C29 117.5(2) . . ?
C23 C24 C25 119.3(2) . . ?
C29 C24 C25 123.3(2) . . ?
C28 C25 C24 112.1(2) . . ?
C28 C25 C26 108.6(2) . . ?
C24 C25 C26 108.8(2) . . ?
C28 C25 C27 108.7(2) . . ?
C24 C25 C27 109.5(2) . . ?
C26 C25 C27 109.1(2) . . ?
C24 C29 C16 121.8(2) . . ?
C43 C30 C31 117.6(2) . . ?
C43 C30 C1 121.1(2) . . ?
C31 C30 C1 121.2(2) . . ?
C32 C31 O3 118.7(2) . . ?
C32 C31 C30 122.0(2) . . ?
O3 C31 C30 119.2(2) . . ?
C31 C32 C37 116.3(2) . . ?
C31 C32 C33 122.8(2) . . ?
C37 C32 C33 120.8(2) . . ?
C35 C33 C36 107.9(3) . . ?
C35 C33 C34 109.9(3) . . ?
C36 C33 C34 106.4(3) . . ?
C35 C33 C32 111.4(3) . . ?
C36 C33 C32 111.8(3) . . ?
C34 C33 C32 109.2(2) . . ?
C38 C37 C32 124.0(2) . . ?
C37 C38 C43 116.8(2) . . ?
C37 C38 C39 123.5(2) . . ?
C43 C38 C39 119.7(2) . . ?
C41 C39 C42 110.7(3) . . ?
C41 C39 C38 109.3(2) . . ?
C42 C39 C38 112.0(3) . . ?
C41 C39 C40 108.5(3) . . ?
C42 C39 C40 106.2(3) . . ?
C38 C39 C40 110.1(2) . . ?
C30 C43 C38 122.9(2) . . ?
O1 C44 C45 107.17(19) . . ?
N1 C45 C44 112.4(2) . . ?
O4 C46 N1 123.3(2) . . ?
O4 C46 C47 122.7(2) . . ?
N1 C46 C47 114.0(2) . . ?
C46 C47 P1 115.98(17) . . ?
C49 C48 C53 119.4(3) . . ?
C49 C48 P1 116.7(2) . . ?
C53 C48 P1 123.9(2) . . ?
C50 C49 C48 120.4(3) . . ?
C51 C50 C49 119.7(3) . . ?
C52 C51 C50 120.6(3) . . ?
C51 C52 C53 119.9(3) . . ?
C48 C53 C52 120.0(3) . . ?
C55 C54 C59 118.5(3) . . ?
C55 C54 P1 123.6(2) . . ?
C59 C54 P1 117.8(2) . . ?
C54 C55 C56 120.2(3) . . ?
C57 C56 C55 120.3(3) . . ?
C58 C57 C56 119.8(3) . . ?
C57 C58 C59 120.6(3) . . ?
C58 C59 C54 120.5(3) . . ?
O2 C60 C61 108.31(19) . . ?
N2 C61 C60 108.3(2) . . ?
O6 C62 N2 124.2(2) . . ?
O6 C62 C63 121.6(2) . . ?
N2 C62 C63 114.2(2) . . ?
C62 C63 P2 116.44(18) . . ?
C69 C64 C65 118.8(3) . . ?
C69 C64 P2 123.5(2) . . ?
C65 C64 P2 117.7(3) . . ?
C66 C65 C64 121.0(5) . . ?
C65 C66 C67 120.5(4) . . ?
C66 C67 C68 120.4(4) . . ?
C69 C68 C67 118.4(5) . . ?
C64 C69 C68 120.9(4) . . ?
C75 C70 C71 118.2(3) . . ?
C75 C70 P2 124.5(2) . . ?
C71 C70 P2 117.3(2) . . ?
C72 C71 C70 121.2(3) . . ?
C73 C72 C71 120.0(3) . . ?
C72 C73 C74 119.9(3) . . ?
C73 C74 C75 120.1(3) . . ?
C74 C75 C70 120.6(3) . . ?
O3 C76 C77 106.35(19) . . ?
N3 C77 C76 109.5(2) . . ?
O8 C78 N3 123.5(2) . . ?
O8 C78 C79 121.7(2) . . ?
N3 C78 C79 114.7(2) . . ?
C78 C79 P3 113.33(18) . . ?
C85 C80 C81 118.7(2) . . ?
C85 C80 P3 118.3(2) . . ?
C81 C80 P3 122.9(2) . . ?
C82 C81 C80 120.6(3) . . ?
C83 C82 C81 120.1(3) . . ?
C82 C83 C84 120.3(3) . . ?
C83 C84 C85 119.9(3) . . ?
C80 C85 C84 120.4(3) . . ?
C91 C86 C87 119.2(2) . . ?
C91 C86 P3 117.3(2) . . ?
C87 C86 P3 123.41(19) . . ?
C88 C87 C86 119.9(3) . . ?
C89 C88 C87 120.2(3) . . ?
C90 C89 C88 119.9(3) . . ?
C89 C90 C91 120.4(3) . . ?
C90 C91 C86 120.2(3) . . ?

loop_
_geom_bond_atom_site_label_1
_geom_bond_atom_site_label_2
_geom_bond_distance
_geom_bond_site_symmetry_2
_geom_bond_publ_flag
P1 O5 1.4833(19) . ?
P1 C47 1.797(3) . ?
P1 C54 1.809(3) . ?
P1 C48 1.814(3) . ?
P2 O7 1.487(2) . ?
P2 C64 1.798(3) . ?
P2 C70 1.803(3) . ?
P2 C63 1.807(2) . ?
P3 O9 1.4872(18) . ?
P3 C80 1.798(3) . ?
P3 C86 1.804(2) . ?
P3 C79 1.812(3) . ?
N1 C46 1.336(3) . ?
N1 C45 1.444(3) . ?
N2 C62 1.329(3) . ?
N2 C61 1.451(3) . ?
N3 C78 1.327(3) . ?
N3 C77 1.449(3) . ?
O1 C3 1.397(3) . ?
O1 C44 1.438(3) . ?
O2 C17 1.400(3) . ?
O2 C60 1.439(3) . ?
O3 C31 1.401(3) . ?
O3 C76 1.439(3) . ?
O4 C46 1.225(3) . ?
O6 C62 1.236(3) . ?
O8 C78 1.230(3) . ?
C1 C2 1.536(3) . ?
C1 C30 1.537(3) . ?
C1 C16 1.537(3) . ?
C2 C15 1.387(3) . ?
C2 C3 1.397(3) . ?
C3 C4 1.402(3) . ?
C4 C9 1.396(3) . ?
C4 C5 1.545(3) . ?
C5 C7 1.523(4) . ?
C5 C8 1.523(4) . ?
C5 C6 1.541(4) . ?
C9 C10 1.391(4) . ?
C10 C15 1.394(4) . ?
C10 C11 1.534(3) . ?
C11 C12 1.523(5) . ?
C11 C13 1.529(4) . ?
C11 C14 1.536(4) . ?
C16 C29 1.396(3) . ?
C16 C17 1.397(3) . ?
C17 C18 1.409(3) . ?
C18 C23 1.388(3) . ?
C18 C19 1.550(3) . ?
C19 C22 1.527(4) . ?
C19 C21 1.539(3) . ?
C19 C20 1.541(4) . ?
C23 C24 1.384(3) . ?
C24 C29 1.385(3) . ?
C24 C25 1.532(3) . ?
C25 C28 1.529(4) . ?
C25 C26 1.538(4) . ?
C25 C27 1.538(4) . ?
C30 C43 1.388(3) . ?
C30 C31 1.406(3) . ?
C31 C32 1.399(3) . ?
C32 C37 1.403(4) . ?
C32 C33 1.551(4) . ?
C33 C35 1.519(4) . ?
C33 C36 1.540(4) . ?
C33 C34 1.551(4) . ?
C37 C38 1.380(4) . ?
C38 C43 1.392(3) . ?
C38 C39 1.537(4) . ?
C39 C41 1.504(4) . ?
C39 C42 1.534(4) . ?
C39 C40 1.549(5) . ?
C44 C45 1.515(3) . ?
C46 C47 1.524(3) . ?
C48 C49 1.390(4) . ?
C48 C53 1.392(4) . ?
C49 C50 1.390(4) . ?
C50 C51 1.379(5) . ?
C51 C52 1.379(5) . ?
C52 C53 1.394(4) . ?
C54 C55 1.386(4) . ?
C54 C59 1.394(4) . ?
C55 C56 1.391(4) . ?
C56 C57 1.376(4) . ?
C57 C58 1.364(5) . ?
C58 C59 1.381(4) . ?
C60 C61 1.516(3) . ?
C62 C63 1.514(3) . ?
C64 C69 1.384(4) . ?
C64 C65 1.390(4) . ?
C65 C66 1.359(6) . ?
C66 C67 1.369(7) . ?
C67 C68 1.404(7) . ?
C68 C69 1.391(5) . ?
C70 C75 1.386(4) . ?
C70 C71 1.392(4) . ?
C71 C72 1.374(5) . ?
C72 C73 1.373(5) . ?
C73 C74 1.379(4) . ?
C74 C75 1.384(4) . ?
C76 C77 1.511(3) . ?
C78 C79 1.509(3) . ?
C80 C85 1.377(4) . ?
C80 C81 1.392(4) . ?
C81 C82 1.376(4) . ?
C82 C83 1.361(5) . ?
C83 C84 1.378(5) . ?
C84 C85 1.384(4) . ?
C86 C91 1.387(3) . ?
C86 C87 1.389(4) . ?
C87 C88 1.385(4) . ?
C88 C89 1.383(4) . ?
C89 C90 1.366(4) . ?
C90 C91 1.385(4) . ?

loop_
_cod_related_entry_id
_cod_related_entry_database
_cod_related_entry_code
1 ChemSpider 21429784
